data_7704800
loop_
_publ_author_name
'Jin, Chaoyi'
'Li, Xiao-Lei'
'Liu, Zhiliang'
'Mansikkam\"aki, Akseli'
'Tang, Jinkui'

_publ_section_title
;
 An investigation into the magnetic interactions in a series of
 Dy<sub>2</sub> single-molecule magnets.
;
_journal_issue 30
_journal_name_full 'Dalton transactions (Cambridge, England : 2003)'
_journal_page_first 10477
_journal_page_last 10485
_journal_paper_doi 10.1039/d0dt01926g
_journal_volume 49
_journal_year 2020
_chemical_formula_moiety 'C39 H48 Cl Dy2 N8 O11, Cl, 2(C H4 O)'
_chemical_formula_sum 'C41 H56 Cl2 Dy2 N8 O13'
_chemical_formula_weight 1264.83
_space_group_crystal_system monoclinic
_space_group_IT_number 14
_space_group_name_Hall '-P 2ybc'
_space_group_name_H-M_alt 'P 1 21/c 1'
_atom_sites_solution_hydrogens mixed
_audit_creation_date 2019-09-23
_audit_creation_method
;
Olex2 1.2
(compiled 2018.05.29 svn.r3508 for OlexSys, GUI svn.r5506)
;
_audit_update_record
;
2020-04-25 deposited with the CCDC.	2020-07-07 downloaded from the CCDC.
;
_cell_angle_alpha 90
_cell_angle_beta 105.994(2)
_cell_angle_gamma 90
_cell_formula_units_Z 4
_cell_length_a 10.7089(4)
_cell_length_b 28.6894(12)
_cell_length_c 15.6149(6)
_cell_measurement_reflns_used 9874
_cell_measurement_temperature 173(2)
_cell_measurement_theta_max 58.916
_cell_measurement_theta_min 3.080
_cell_volume 4611.7(3)
_computing_cell_refinement 'SAINT V8.38A (?, 2016)'
_computing_data_reduction 'SAINT V8.38A (?, 2016)'
_computing_molecular_graphics 'Olex2 (Dolomanov et al., 2009)'
_computing_publication_material 'Olex2 (Dolomanov et al., 2009)'
_computing_structure_refinement 'ShelXL (Sheldrick, 2015)'
_computing_structure_solution 'SHELXT 2014/5 (Sheldrick, 2014)'
_diffrn_ambient_temperature 173.0
_diffrn_detector 'Bruker APEX2 area detector'
_diffrn_detector_area_resol_mean 7.9
_diffrn_detector_type 'CCD area detector'
_diffrn_measured_fraction_theta_full 0.997
_diffrn_measured_fraction_theta_max 0.997
_diffrn_measurement_device 'three-circle diffractometer'
_diffrn_measurement_device_type 'Bruker SMART APEX2 area detector'
_diffrn_measurement_method '\w and \f scans'
_diffrn_radiation_monochromator 'mirror optics'
_diffrn_radiation_probe x-ray
_diffrn_radiation_type CuK\a
_diffrn_radiation_wavelength 1.54178
_diffrn_reflns_av_R_equivalents 0.0461
_diffrn_reflns_av_unetI/netI 0.0380
_diffrn_reflns_Laue_measured_fraction_full 0.997
_diffrn_reflns_Laue_measured_fraction_max 0.997
_diffrn_reflns_limit_h_max 11
_diffrn_reflns_limit_h_min -11
_diffrn_reflns_limit_k_max 28
_diffrn_reflns_limit_k_min -31
_diffrn_reflns_limit_l_max 17
_diffrn_reflns_limit_l_min -17
_diffrn_reflns_number 30217
_diffrn_reflns_point_group_measured_fraction_full 0.997
_diffrn_reflns_point_group_measured_fraction_max 0.997
_diffrn_reflns_theta_full 59.019
_diffrn_reflns_theta_max 59.019
_diffrn_reflns_theta_min 3.081
_diffrn_source 'microfocus sealed X-ray tube'
_diffrn_source_type 'Incoatec I\ms'
_exptl_absorpt_coefficient_mu 18.816
_exptl_absorpt_correction_T_max 0.023
_exptl_absorpt_correction_T_min 0.022
_exptl_absorpt_correction_type multi-scan
_exptl_crystal_colour 'clear yellowish yellow'
_exptl_crystal_colour_lustre clear
_exptl_crystal_colour_modifier yellowish
_exptl_crystal_colour_primary yellow
_exptl_crystal_density_diffrn 1.822
_exptl_crystal_description block
_exptl_crystal_F_000 2512
_exptl_crystal_size_max 0.3
_exptl_crystal_size_mid 0.21
_exptl_crystal_size_min 0.2
_refine_diff_density_max 1.129
_refine_diff_density_min -0.761
_refine_diff_density_rms 0.102
_refine_ls_extinction_method none
_refine_ls_goodness_of_fit_ref 1.048
_refine_ls_hydrogen_treatment mixed
_refine_ls_matrix_type full
_refine_ls_number_parameters 617
_refine_ls_number_reflns 6614
_refine_ls_number_restraints 16
_refine_ls_restrained_S_all 1.054
_refine_ls_R_factor_all 0.0454
_refine_ls_R_factor_gt 0.0359
_refine_ls_shift/su_max 0.001
_refine_ls_shift/su_mean 0.000
_refine_ls_structure_factor_coef Fsqd
_refine_ls_weighting_details 'w=1/[\s^2^(Fo^2^)+(0.0438P)^2^+15.6964P] where P=(Fo^2^+2Fc^2^)/3'
_refine_ls_weighting_scheme calc
_refine_ls_wR_factor_gt 0.0895
_refine_ls_wR_factor_ref 0.0948
_reflns_Friedel_coverage 0.000
_reflns_number_gt 5692
_reflns_number_total 6614
_reflns_threshold_expression 'I > 2\s(I)'
_cod_data_source_file d0dt01926g2.cif
_cod_data_source_block 1_CCDC1
_cod_depositor_comments
;Adding full bibliography for 7704799--7704801.cif.

 Adding full bibliography for 7704799--7704801.cif.
;
_cod_database_code 7704800
_shelx_shelxl_version_number 2018/3
_shelx_space_group_comment
;
The symmetry employed for this shelxl refinement is uniquely defined
by the following loop, which should always be used as a source of
symmetry information in preference to the above space-group names.
They are only intended as comments.
;
_shelx_estimated_absorpt_t_max 0.117
_shelx_estimated_absorpt_t_min 0.071
_olex2_refinement_description
;
1. Fixed Uiso
 At 1.2 times of:
  All C(H) groups, All C(H,H) groups
 At 1.5 times of:
  All C(H,H,H) groups, All O(H) groups
2. Restrained distances
 O3-H3
 0.87 with sigma of 0.01
 O2-H2
 0.87 with sigma of 0.01
 O7-H7
 0.87 with sigma of 0.01
 O4-H4
 0.87 with sigma of 0.01
 O8-H8
 0.87 with sigma of 0.01
 O13-C41
 1.3 with sigma of 0.02
 C11-H3
 1.932545 with sigma of 0.02
 Dy1-H3
 3.204745 with sigma of 0.02
 C16-H2
 1.932678 with sigma of 0.02
 Dy1-H2
 3.118296 with sigma of 0.02
 C31-H7
 1.913343 with sigma of 0.02
 Dy2-H7
 3.174902 with sigma of 0.02
 C39-H4
 1.862586 with sigma of 0.02
 Dy1-H4
 2.942283 with sigma of 0.02
 C29-H8
 1.911004 with sigma of 0.02
 Dy2-H8
 3.073488 with sigma of 0.02
3.a Secondary CH2 refined with riding coordinates:
 C10(H10A,H10B), C11(H11A,H11B), C15(H15A,H15B), C16(H16A,H16B), C19(H19A,
 H19B), C21(H21A,H21B), C22(H22A,H22B), C29(H29A,H29B), C31(H31A,H31B),
 C34(H34A,H34B)
3.b Aromatic/amide H refined with riding coordinates:
 C2(H2A), C8(H8A), C12(H12), C17(H17), C20(H20), C23(H23), C25(H25), C26(H26),
 C27(H27), C28(H28), C30(H30), C32(H32), C35(H35), C36(H36)
3.c Idealised Me refined as rotating group:
 C37(H37A,H37B,H37C), C38(H38A,H38B,H38C), C39(H39A,H39B,H39C), C40(H40A,H40B,
 H40C), C41(H41A,H41B,H41C)
3.d Idealised tetrahedral OH refined as rotating group:
 O12(H12A), O13(H13)
;
_olex2_submission_special_instructions 'No special instructions were received'

loop_
_space_group_symop_operation_xyz
'x, y, z'
'-x, y+1/2, -z+1/2'
'-x, -y, -z'
'x, -y-1/2, z-1/2'

loop_
_atom_site_label
_atom_site_type_symbol
_atom_site_fract_x
_atom_site_fract_y
_atom_site_fract_z
_atom_site_U_iso_or_equiv
_atom_site_adp_type
_atom_site_occupancy
_atom_site_site_symmetry_order
_atom_site_calc_flag
_atom_site_refinement_flags_posn
_atom_site_refinement_flags_adp
_atom_site_refinement_flags_occupancy
_atom_site_disorder_assembly
_atom_site_disorder_group
Dy1 Dy 0.71676(3) 0.45877(2) 0.71860(2) 0.02039(11) Uani 1 1 d D . . . .
Dy2 Dy 0.47922(3) 0.35723(2) 0.77752(2) 0.02479(12) Uani 1 1 d D . . . .
Cl1 Cl 0.36082(15) 0.43945(6) 0.80443(11) 0.0388(4) Uani 1 1 d . . . . .
Cl2 Cl 0.76850(15) 0.34655(6) 0.48272(12) 0.0421(4) Uani 1 1 d . . . . .
O1 O 0.7789(4) 0.53212(13) 0.7296(3) 0.0243(9) Uani 1 1 d . . . . .
O5 O 0.6781(4) 0.39668(13) 0.8221(2) 0.0233(9) Uani 1 1 d . . . . .
O3 O 0.7875(4) 0.38421(13) 0.6651(3) 0.0255(9) Uani 1 1 d D . . . .
H3 H 0.774(3) 0.3712(14) 0.6121(14) 0.038 Uiso 1 1 d DR . . . .
O6 O 0.5202(3) 0.41768(13) 0.6679(3) 0.0230(9) Uani 1 1 d . . . . .
O2 O 0.7422(4) 0.47124(13) 0.5674(3) 0.0240(9) Uani 1 1 d D . . . .
H2 H 0.689(3) 0.484(2) 0.5209(16) 0.036 Uiso 1 1 d DR . . . .
O7 O 0.6074(4) 0.32105(14) 0.6856(3) 0.0302(10) Uani 1 1 d D . . . .
H7 H 0.6853(19) 0.3277(17) 0.680(2) 0.045 Uiso 1 1 d DR . . . .
O4 O 0.6122(4) 0.49026(14) 0.8260(3) 0.0310(10) Uani 1 1 d D . . . .
H4 H 0.550(4) 0.4727(9) 0.835(3) 0.046 Uiso 1 1 d DR . . . .
O9 O 0.3254(4) 0.33195(15) 0.8358(3) 0.0371(11) Uani 1 1 d . . . . .
O10 O 0.9557(4) 0.59917(14) 0.7634(3) 0.0331(10) Uani 1 1 d . . . . .
O8 O 0.5810(4) 0.28616(14) 0.8509(3) 0.0396(11) Uani 1 1 d D . . . .
H8 H 0.649(4) 0.2833(8) 0.897(3) 0.059 Uiso 1 1 d DR . . . .
O11 O 0.1018(4) 0.29249(15) 0.8322(3) 0.0383(11) Uani 1 1 d . . . . .
N1 N 0.3099(4) 0.36621(16) 0.6297(3) 0.0224(11) Uani 1 1 d . . . . .
N2 N 0.5289(4) 0.50370(15) 0.6241(3) 0.0197(10) Uani 1 1 d . . . . .
N3 N 0.4105(4) 0.47938(16) 0.5847(3) 0.0212(11) Uani 1 1 d . . . . .
N4 N 0.9646(4) 0.45723(16) 0.7120(3) 0.0229(11) Uani 1 1 d . . . . .
N5 N 0.8934(4) 0.44498(16) 0.8616(3) 0.0238(11) Uani 1 1 d . . . . .
O12 O 0.7924(6) 0.25975(18) 0.9805(4) 0.0625(15) Uani 1 1 d . . . . .
H12A H 0.788568 0.230503 0.980837 0.094 Uiso 1 1 calc GR . . . .
N6 N 0.5600(5) 0.37205(18) 0.9395(3) 0.0308(12) Uani 1 1 d . . . . .
N7 N 0.3822(5) 0.28018(17) 0.6906(3) 0.0298(12) Uani 1 1 d . . . . .
C1 C 0.4175(5) 0.4363(2) 0.6133(4) 0.0207(13) Uani 1 1 d . . . . .
C2 C 0.1960(5) 0.4156(2) 0.5124(4) 0.0223(13) Uani 1 1 d . . . . .
H2A H 0.191229 0.443897 0.480083 0.027 Uiso 1 1 calc R . . . .
N8 N 0.6849(5) 0.39166(18) 0.9726(3) 0.0327(13) Uani 1 1 d . . . . .
C3 C 0.6192(5) 0.58243(19) 0.6349(4) 0.0202(12) Uani 1 1 d . . . . .
C4 C 0.7440(5) 0.57295(19) 0.6930(4) 0.0212(13) Uani 1 1 d . . . . .
C5 C 0.7330(6) 0.4030(2) 0.9074(4) 0.0266(14) Uani 1 1 d . . . . .
C6 C 0.3024(5) 0.40587(19) 0.5839(4) 0.0191(12) Uani 1 1 d . . . . .
C7 C 0.8332(6) 0.6107(2) 0.7105(4) 0.0241(13) Uani 1 1 d . . . . .
C8 C 0.5183(5) 0.54769(19) 0.6069(4) 0.0224(13) Uani 1 1 d . . . . .
H8A H 0.435923 0.558367 0.572199 0.027 Uiso 1 1 calc R . . . .
C9 C 0.2172(5) 0.3337(2) 0.6041(4) 0.0230(13) Uani 1 1 d . . . . .
C10 C 0.9716(5) 0.4830(2) 0.6310(4) 0.0251(14) Uani 1 1 d . . . . .
H10A H 1.058389 0.478544 0.621324 0.030 Uiso 1 1 calc R . . . .
H10B H 0.959315 0.516737 0.639323 0.030 Uiso 1 1 calc R . . . .
C11 C 0.9167(6) 0.3718(2) 0.7170(4) 0.0267(14) Uani 1 1 d D . . . .
H11A H 0.941284 0.341453 0.696412 0.032 Uiso 1 1 calc R . . . .
H11B H 0.918179 0.368606 0.780425 0.032 Uiso 1 1 calc R . . . .
C12 C 0.0962(5) 0.3828(2) 0.4889(4) 0.0238(13) Uani 1 1 d . . . . .
H12 H 0.020552 0.389154 0.441804 0.029 Uiso 1 1 calc R . . . .
C13 C 1.0148(6) 0.46161(19) 0.8737(4) 0.0258(14) Uani 1 1 d . . . . .
C14 C 0.8624(6) 0.4248(2) 0.9308(4) 0.0254(14) Uani 1 1 d . . . . .
C15 C 1.0137(6) 0.4086(2) 0.7083(4) 0.0259(14) Uani 1 1 d . . . . .
H15A H 1.094743 0.404393 0.756941 0.031 Uiso 1 1 calc R . . . .
H15B H 1.035031 0.404071 0.651074 0.031 Uiso 1 1 calc R . . . .
C16 C 0.8686(5) 0.4659(2) 0.5508(4) 0.0253(14) Uani 1 1 d D . . . .
H16A H 0.871542 0.484100 0.497546 0.030 Uiso 1 1 calc R . . . .
H16B H 0.883968 0.432699 0.539659 0.030 Uiso 1 1 calc R . . . .
C17 C 0.8004(6) 0.6540(2) 0.6747(4) 0.0299(15) Uani 1 1 d . . . . .
H17 H 0.862246 0.678594 0.688679 0.036 Uiso 1 1 calc R . . . .
C18 C 0.1704(6) 0.3119(2) 0.9119(4) 0.0320(15) Uani 1 1 d . . . . .
C19 C 0.2409(6) 0.2888(2) 0.6558(4) 0.0322(15) Uani 1 1 d . . . . .
H19A H 0.201234 0.290490 0.705979 0.039 Uiso 1 1 calc R . . . .
H19B H 0.199801 0.262648 0.616676 0.039 Uiso 1 1 calc R . . . .
C20 C 0.5889(6) 0.6272(2) 0.5991(4) 0.0265(14) Uani 1 1 d . . . . .
H20 H 0.504728 0.632975 0.560748 0.032 Uiso 1 1 calc R . . . .
C21 C 0.4397(6) 0.2676(2) 0.6172(4) 0.0302(15) Uani 1 1 d . . . . .
H21A H 0.368849 0.262630 0.561897 0.036 Uiso 1 1 calc R . . . .
H21B H 0.487799 0.237887 0.632145 0.036 Uiso 1 1 calc R . . . .
C22 C 1.0412(6) 0.4825(2) 0.7920(4) 0.0249(13) Uani 1 1 d . . . . .
H22A H 1.016859 0.515891 0.787379 0.030 Uiso 1 1 calc R . . . .
H22B H 1.134969 0.480142 0.796237 0.030 Uiso 1 1 calc R . . . .
C23 C 0.5019(7) 0.3676(2) 1.0015(4) 0.0328(15) Uani 1 1 d . . . . .
H23 H 0.549491 0.376954 1.059696 0.039 Uiso 1 1 calc R . . . .
C24 C 0.2932(6) 0.3319(2) 0.9102(4) 0.0315(15) Uani 1 1 d . . . . .
C25 C 1.1070(6) 0.4600(2) 0.9564(4) 0.0304(15) Uani 1 1 d . . . . .
H25 H 1.192613 0.471246 0.963281 0.037 Uiso 1 1 calc R . . . .
C26 C 0.1079(6) 0.3413(2) 0.5340(4) 0.0250(14) Uani 1 1 d . . . . .
H26 H 0.041939 0.318243 0.517487 0.030 Uiso 1 1 calc R . . . .
C27 C 0.1283(7) 0.3137(2) 0.9876(5) 0.0363(16) Uani 1 1 d . . . . .
H27 H 0.045471 0.301394 0.986380 0.044 Uiso 1 1 calc R . . . .
C28 C 1.0715(6) 0.4418(2) 1.0287(4) 0.0352(16) Uani 1 1 d . . . . .
H28 H 1.131294 0.441688 1.086355 0.042 Uiso 1 1 calc R . . . .
C29 C 0.5468(7) 0.2414(2) 0.8105(5) 0.0393(17) Uani 1 1 d D . . . .
H29A H 0.561135 0.216973 0.856988 0.047 Uiso 1 1 calc R . . . .
H29B H 0.601780 0.234133 0.770569 0.047 Uiso 1 1 calc R . . . .
C30 C 0.9491(6) 0.4239(2) 1.0156(4) 0.0321(15) Uani 1 1 d . . . . .
H30 H 0.923533 0.410861 1.064157 0.038 Uiso 1 1 calc R . . . .
C31 C 0.5316(6) 0.3049(2) 0.6003(5) 0.0396(17) Uani 1 1 d D . . . .
H31A H 0.588698 0.291648 0.566305 0.048 Uiso 1 1 calc R . . . .
H31B H 0.481512 0.330968 0.565651 0.048 Uiso 1 1 calc R . . . .
C32 C 0.6768(6) 0.6625(2) 0.6179(4) 0.0270(14) Uani 1 1 d . . . . .
H32 H 0.654505 0.692493 0.592698 0.032 Uiso 1 1 calc R . . . .
C33 C 0.3716(7) 0.3499(2) 0.9918(4) 0.0342(16) Uani 1 1 d . . . . .
C34 C 0.4066(6) 0.2422(2) 0.7581(4) 0.0340(16) Uani 1 1 d . . . . .
H34A H 0.382678 0.211834 0.727916 0.041 Uiso 1 1 calc R . . . .
H34B H 0.351662 0.247067 0.799044 0.041 Uiso 1 1 calc R . . . .
C35 C 0.3269(7) 0.3503(2) 1.0683(5) 0.0356(16) Uani 1 1 d . . . . .
H35 H 0.380916 0.362558 1.122404 0.043 Uiso 1 1 calc R . . . .
C36 C 0.2061(7) 0.3332(2) 1.0662(5) 0.0399(17) Uani 1 1 d . . . . .
H36 H 0.175750 0.334755 1.117838 0.048 Uiso 1 1 calc R . . . .
C37 C 1.0512(7) 0.6348(3) 0.7778(5) 0.048(2) Uani 1 1 d . . . . .
H37A H 1.062729 0.644769 0.720469 0.071 Uiso 1 1 calc GR . . . .
H37B H 1.133723 0.622725 0.815571 0.071 Uiso 1 1 calc GR . . . .
H37C H 1.023179 0.661337 0.807320 0.071 Uiso 1 1 calc GR . . . .
C38 C -0.0136(7) 0.2678(3) 0.8329(5) 0.0452(18) Uani 1 1 d . . . . .
H38A H -0.050389 0.253173 0.774683 0.068 Uiso 1 1 calc GR . . . .
H38B H -0.076906 0.289594 0.845304 0.068 Uiso 1 1 calc GR . . . .
H38C H 0.007317 0.243737 0.879160 0.068 Uiso 1 1 calc GR . . . .
C39 C 0.5853(8) 0.5347(3) 0.8477(6) 0.058(2) Uani 1 1 d D . . . .
H39A H 0.507616 0.546196 0.803532 0.086 Uiso 1 1 calc GR . . . .
H39B H 0.659082 0.555061 0.848495 0.086 Uiso 1 1 calc GR . . . .
H39C H 0.569923 0.534673 0.906784 0.086 Uiso 1 1 calc GR . . . .
O13 O 0.6695(10) 0.3876(4) 0.2763(6) 0.134(3) Uani 1 1 d D . . . .
H13 H 0.693737 0.371988 0.323496 0.200 Uiso 1 1 calc GR . . . .
C40 C 0.8181(10) 0.2753(3) 1.0620(6) 0.083(3) Uani 1 1 d . . . . .
H40A H 0.826223 0.309360 1.061844 0.125 Uiso 1 1 calc GR . . . .
H40B H 0.899867 0.261710 1.097706 0.125 Uiso 1 1 calc GR . . . .
H40C H 0.747681 0.266647 1.087792 0.125 Uiso 1 1 calc GR . . . .
C41 C 0.7362(13) 0.4329(5) 0.2887(10) 0.125(5) Uani 1 1 d D . . . .
H41A H 0.748974 0.443282 0.231945 0.188 Uiso 1 1 calc GR . . . .
H41B H 0.820695 0.429787 0.332981 0.188 Uiso 1 1 calc GR . . . .
H41C H 0.683264 0.455824 0.309507 0.188 Uiso 1 1 calc GR . . . .

loop_
_atom_site_aniso_label
_atom_site_aniso_U_11
_atom_site_aniso_U_22
_atom_site_aniso_U_33
_atom_site_aniso_U_23
_atom_site_aniso_U_13
_atom_site_aniso_U_12
Dy1 0.02101(19) 0.01643(19) 0.0230(2) 0.00225(14) 0.00473(15) 0.00068(13)
Dy2 0.0272(2) 0.0221(2) 0.0246(2) 0.00531(15) 0.00627(16) -0.00182(15)
Cl1 0.0307(8) 0.0362(9) 0.0502(10) 0.0022(8) 0.0121(8) 0.0008(7)
Cl2 0.0344(9) 0.0397(10) 0.0487(10) -0.0108(8) 0.0054(8) -0.0037(7)
O1 0.024(2) 0.019(2) 0.028(2) 0.0009(18) 0.0042(18) -0.0011(17)
O5 0.023(2) 0.023(2) 0.023(2) 0.0034(17) 0.0067(18) 0.0001(17)
O3 0.026(2) 0.022(2) 0.028(2) -0.0029(18) 0.0054(18) -0.0003(17)
O6 0.020(2) 0.019(2) 0.028(2) 0.0044(17) 0.0023(18) 0.0003(16)
O2 0.022(2) 0.025(2) 0.024(2) 0.0014(18) 0.0057(18) 0.0037(17)
O7 0.029(2) 0.029(2) 0.032(2) 0.0023(19) 0.009(2) 0.0001(19)
O4 0.032(2) 0.030(2) 0.034(2) 0.004(2) 0.014(2) 0.0011(19)
O9 0.039(3) 0.040(3) 0.032(3) 0.004(2) 0.009(2) -0.010(2)
O10 0.031(2) 0.029(2) 0.035(3) 0.0008(19) 0.002(2) -0.0118(19)
O8 0.046(3) 0.025(2) 0.038(3) 0.010(2) -0.004(2) -0.005(2)
O11 0.035(3) 0.042(3) 0.038(3) 0.011(2) 0.010(2) -0.003(2)
N1 0.024(3) 0.021(3) 0.021(3) 0.002(2) 0.002(2) -0.002(2)
N2 0.018(2) 0.017(3) 0.026(3) 0.002(2) 0.008(2) -0.003(2)
N3 0.021(3) 0.017(3) 0.025(3) 0.004(2) 0.006(2) -0.001(2)
N4 0.025(3) 0.019(3) 0.025(3) 0.001(2) 0.005(2) 0.002(2)
N5 0.021(3) 0.022(3) 0.024(3) 0.000(2) 0.000(2) 0.000(2)
O12 0.068(4) 0.040(3) 0.069(4) -0.001(3) 0.000(3) -0.006(3)
N6 0.033(3) 0.034(3) 0.026(3) 0.007(2) 0.009(2) -0.003(2)
N7 0.033(3) 0.022(3) 0.031(3) 0.010(2) 0.005(2) -0.001(2)
C1 0.022(3) 0.024(3) 0.020(3) 0.000(3) 0.012(3) 0.000(3)
C2 0.023(3) 0.023(3) 0.024(3) 0.000(3) 0.012(3) 0.005(3)
N8 0.038(3) 0.036(3) 0.022(3) 0.003(2) 0.006(2) -0.004(3)
C3 0.024(3) 0.016(3) 0.022(3) -0.003(2) 0.009(3) 0.000(2)
C4 0.030(3) 0.016(3) 0.020(3) -0.004(2) 0.011(3) -0.002(2)
C5 0.034(3) 0.024(3) 0.018(3) 0.006(3) 0.000(3) 0.003(3)
C6 0.021(3) 0.017(3) 0.023(3) 0.004(2) 0.011(3) 0.004(2)
C7 0.031(3) 0.025(3) 0.016(3) -0.005(3) 0.006(3) -0.003(3)
C8 0.020(3) 0.022(3) 0.025(3) 0.003(3) 0.005(3) 0.002(2)
C9 0.021(3) 0.023(3) 0.029(3) 0.000(3) 0.014(3) -0.002(3)
C10 0.022(3) 0.026(3) 0.031(4) -0.001(3) 0.014(3) -0.002(3)
C11 0.028(3) 0.018(3) 0.032(4) 0.002(3) 0.003(3) 0.007(3)
C12 0.021(3) 0.032(4) 0.019(3) -0.004(3) 0.006(3) 0.000(3)
C13 0.028(3) 0.017(3) 0.028(4) -0.003(3) 0.001(3) 0.008(3)
C14 0.032(3) 0.022(3) 0.021(3) 0.000(3) 0.006(3) 0.003(3)
C15 0.025(3) 0.022(3) 0.029(3) -0.002(3) 0.006(3) 0.001(3)
C16 0.026(3) 0.025(3) 0.028(3) 0.004(3) 0.013(3) 0.001(3)
C17 0.042(4) 0.020(3) 0.030(4) -0.006(3) 0.015(3) -0.009(3)
C18 0.039(4) 0.025(3) 0.034(4) 0.014(3) 0.013(3) 0.006(3)
C19 0.027(3) 0.027(4) 0.040(4) 0.002(3) 0.003(3) -0.010(3)
C20 0.027(3) 0.024(3) 0.031(3) 0.002(3) 0.012(3) 0.004(3)
C21 0.032(3) 0.019(3) 0.039(4) 0.001(3) 0.009(3) 0.000(3)
C22 0.024(3) 0.022(3) 0.026(3) 0.001(3) 0.002(3) 0.000(3)
C23 0.046(4) 0.020(3) 0.030(4) 0.007(3) 0.007(3) -0.002(3)
C24 0.046(4) 0.026(4) 0.027(4) 0.012(3) 0.017(3) 0.005(3)
C25 0.022(3) 0.033(4) 0.032(4) -0.004(3) 0.000(3) 0.002(3)
C26 0.024(3) 0.023(3) 0.031(3) -0.001(3) 0.012(3) -0.001(3)
C27 0.039(4) 0.031(4) 0.045(4) 0.009(3) 0.021(4) 0.008(3)
C28 0.035(4) 0.032(4) 0.029(4) -0.002(3) -0.008(3) 0.002(3)
C29 0.048(4) 0.014(3) 0.048(4) 0.009(3) 0.000(3) -0.003(3)
C30 0.040(4) 0.028(4) 0.026(4) 0.003(3) 0.006(3) 0.003(3)
C31 0.041(4) 0.034(4) 0.046(4) -0.009(3) 0.016(4) -0.006(3)
C32 0.036(4) 0.017(3) 0.030(3) 0.000(3) 0.010(3) 0.002(3)
C33 0.048(4) 0.021(3) 0.036(4) 0.008(3) 0.016(3) 0.003(3)
C34 0.042(4) 0.019(3) 0.036(4) 0.011(3) 0.003(3) -0.006(3)
C35 0.045(4) 0.025(4) 0.040(4) 0.000(3) 0.018(3) 0.008(3)
C36 0.046(4) 0.036(4) 0.047(5) 0.008(3) 0.029(4) 0.008(3)
C37 0.035(4) 0.050(5) 0.047(5) 0.009(4) -0.006(3) -0.019(3)
C38 0.041(4) 0.044(4) 0.054(5) 0.016(4) 0.020(4) -0.009(3)
C39 0.058(5) 0.062(6) 0.055(5) -0.006(4) 0.020(4) -0.008(4)
O13 0.118(7) 0.170(10) 0.121(7) 0.009(7) 0.046(6) -0.012(7)
C40 0.094(8) 0.073(7) 0.064(7) 0.002(5) -0.008(6) -0.036(6)
C41 0.113(10) 0.122(11) 0.158(13) -0.030(10) 0.064(10) -0.049(9)

loop_
_atom_type_symbol
_atom_type_description
_atom_type_scat_dispersion_real
_atom_type_scat_dispersion_imag
_atom_type_scat_source
C C 0.0181 0.0091 'International Tables Vol C Tables 4.2.6.8 and 6.1.1.4'
H H 0.0000 0.0000 'International Tables Vol C Tables 4.2.6.8 and 6.1.1.4'
Cl Cl 0.3639 0.7018 'International Tables Vol C Tables 4.2.6.8 and 6.1.1.4'
Dy Dy -9.8046 9.8477 'International Tables Vol C Tables 4.2.6.8 and 6.1.1.4'
N N 0.0311 0.0180 'International Tables Vol C Tables 4.2.6.8 and 6.1.1.4'
O O 0.0492 0.0322 'International Tables Vol C Tables 4.2.6.8 and 6.1.1.4'

loop_
_geom_angle_atom_site_label_1
_geom_angle_atom_site_label_2
_geom_angle_atom_site_label_3
_geom_angle
_geom_angle_site_symmetry_1
_geom_angle_site_symmetry_3
_geom_angle_publ_flag
O1 Dy1 O5 136.68(13) . . ?
O1 Dy1 O3 137.29(13) . . ?
O1 Dy1 O6 136.83(13) . . ?
O1 Dy1 O2 79.95(14) . . ?
O1 Dy1 O4 77.16(14) . . ?
O1 Dy1 N2 74.31(14) . . ?
O1 Dy1 N4 74.79(14) . . ?
O1 Dy1 N5 86.80(15) . . ?
O5 Dy1 N4 110.66(13) . . ?
O5 Dy1 N5 62.45(14) . . ?
O3 Dy1 O5 74.11(12) . . ?
O3 Dy1 N2 120.98(14) . . ?
O3 Dy1 N4 65.01(13) . . ?
O3 Dy1 N5 86.50(14) . . ?
O6 Dy1 O5 64.58(12) . . ?
O6 Dy1 O3 77.47(13) . . ?
O6 Dy1 O2 94.29(13) . . ?
O6 Dy1 O4 83.04(14) . . ?
O6 Dy1 N2 63.88(13) . . ?
O6 Dy1 N4 141.40(13) . . ?
O6 Dy1 N5 126.99(14) . . ?
O2 Dy1 O5 142.75(12) . . ?
O2 Dy1 O3 71.38(13) . . ?
O2 Dy1 N2 69.19(13) . . ?
O2 Dy1 N4 66.16(13) . . ?
O2 Dy1 N5 127.75(14) . . ?
O4 Dy1 O5 68.38(13) . . ?
O4 Dy1 O3 142.28(13) . . ?
O4 Dy1 O2 142.76(13) . . ?
O4 Dy1 N2 76.52(14) . . ?
O4 Dy1 N4 132.89(14) . . ?
O4 Dy1 N5 79.88(15) . . ?
N2 Dy1 O5 119.76(13) . . ?
N2 Dy1 N4 128.96(14) . . ?
N2 Dy1 N5 152.44(15) . . ?
N5 Dy1 N4 61.60(15) . . ?
O5 Dy2 Cl1 87.71(10) . . ?
O5 Dy2 O6 64.00(12) . . ?
O5 Dy2 O7 76.73(13) . . ?
O5 Dy2 O8 90.70(14) . . ?
O5 Dy2 N1 125.98(14) . . ?
O5 Dy2 N6 65.15(15) . . ?
O5 Dy2 N7 138.68(14) . . ?
O6 Dy2 Cl1 72.16(9) . . ?
O6 Dy2 N7 109.74(14) . . ?
O7 Dy2 Cl1 142.94(10) . . ?
O7 Dy2 O6 70.78(13) . . ?
O7 Dy2 N1 83.43(14) . . ?
O7 Dy2 N6 124.90(15) . . ?
O7 Dy2 N7 63.55(14) . . ?
O9 Dy2 Cl1 78.03(12) . . ?
O9 Dy2 O5 139.06(14) . . ?
O9 Dy2 O6 141.45(14) . . ?
O9 Dy2 O7 134.18(15) . . ?
O9 Dy2 O8 79.62(16) . . ?
O9 Dy2 N1 88.92(15) . . ?
O9 Dy2 N6 74.10(16) . . ?
O9 Dy2 N7 72.91(16) . . ?
O8 Dy2 Cl1 143.59(12) . . ?
O8 Dy2 O6 137.98(14) . . ?
O8 Dy2 O7 71.01(15) . . ?
O8 Dy2 N1 128.98(15) . . ?
O8 Dy2 N6 71.26(16) . . ?
O8 Dy2 N7 66.78(15) . . ?
N1 Dy2 Cl1 78.93(11) . . ?
N1 Dy2 O6 62.06(13) . . ?
N1 Dy2 N7 62.33(15) . . ?
N6 Dy2 Cl1 75.16(13) . . ?
N6 Dy2 O6 119.44(14) . . ?
N6 Dy2 N1 151.39(16) . . ?
N6 Dy2 N7 130.09(16) . . ?
N7 Dy2 Cl1 131.12(11) . . ?
C4 O1 Dy1 141.0(3) . . ?
Dy2 O5 Dy1 116.65(15) . . ?
C5 O5 Dy1 116.6(3) . . ?
C5 O5 Dy2 119.0(3) . . ?
Dy1 O3 H3 133.7(19) . . ?
C11 O3 Dy1 110.9(3) . . ?
C11 O3 H3 108.0(17) . . ?
Dy1 O6 Dy2 114.65(15) . . ?
C1 O6 Dy1 121.9(3) . . ?
C1 O6 Dy2 116.5(3) . . ?
Dy1 O2 H2 129.6(15) . . ?
C16 O2 Dy1 120.5(3) . . ?
C16 O2 H2 108.8(15) . . ?
Dy2 O7 H7 131.1(19) . . ?
C31 O7 Dy2 114.3(3) . . ?
C31 O7 H7 106.8(17) . . ?
Dy1 O4 H4 114.4(15) . . ?
C39 O4 Dy1 133.2(4) . . ?
C39 O4 H4 105.8(16) . . ?
C24 O9 Dy2 141.2(4) . . ?
C7 O10 C37 116.5(5) . . ?
Dy2 O8 H8 128.9(16) . . ?
C29 O8 Dy2 120.9(3) . . ?
C29 O8 H8 109.2(16) . . ?
C18 O11 C38 116.2(5) . . ?
C6 N1 Dy2 119.9(4) . . ?
C6 N1 C9 120.2(5) . . ?
C9 N1 Dy2 119.2(4) . . ?
N3 N2 Dy1 118.5(3) . . ?
C8 N2 Dy1 129.7(4) . . ?
C8 N2 N3 111.8(4) . . ?
C1 N3 N2 110.7(4) . . ?
C10 N4 Dy1 107.9(3) . . ?
C10 N4 C15 109.3(4) . . ?
C15 N4 Dy1 112.2(3) . . ?
C22 N4 Dy1 106.4(3) . . ?
C22 N4 C10 109.2(4) . . ?
C22 N4 C15 111.7(4) . . ?
C13 N5 Dy1 121.8(4) . . ?
C14 N5 Dy1 119.1(4) . . ?
C14 N5 C13 118.8(5) . . ?
C40 O12 H12A 109.5 . . ?
N8 N6 Dy2 118.2(3) . . ?
C23 N6 Dy2 130.0(4) . . ?
C23 N6 N8 111.6(5) . . ?
C19 N7 Dy2 105.4(4) . . ?
C19 N7 C21 110.9(5) . . ?
C19 N7 C34 110.1(5) . . ?
C21 N7 Dy2 114.2(3) . . ?
C21 N7 C34 109.8(5) . . ?
C34 N7 Dy2 106.3(4) . . ?
O6 C1 N3 124.6(5) . . ?
O6 C1 C6 116.2(5) . . ?
N3 C1 C6 119.2(5) . . ?
C6 C2 H2A 120.8 . . ?
C6 C2 C12 118.4(5) . . ?
C12 C2 H2A 120.8 . . ?
C5 N8 N6 110.6(5) . . ?
C4 C3 C8 123.7(5) . . ?
C20 C3 C4 120.2(5) . . ?
C20 C3 C8 116.0(5) . . ?
O1 C4 C3 123.7(5) . . ?
O1 C4 C7 120.1(5) . . ?
C3 C4 C7 116.2(5) . . ?
O5 C5 C14 116.0(5) . . ?
N8 C5 O5 126.6(6) . . ?
N8 C5 C14 117.3(5) . . ?
N1 C6 C1 114.6(5) . . ?
N1 C6 C2 121.2(5) . . ?
C2 C6 C1 124.1(5) . . ?
O10 C7 C4 114.2(5) . . ?
C17 C7 O10 123.7(5) . . ?
C17 C7 C4 122.1(6) . . ?
N2 C8 C3 126.6(5) . . ?
N2 C8 H8A 116.7 . . ?
C3 C8 H8A 116.7 . . ?
N1 C9 C19 115.8(5) . . ?
N1 C9 C26 121.5(5) . . ?
C26 C9 C19 122.7(5) . . ?
N4 C10 H10A 109.6 . . ?
N4 C10 H10B 109.6 . . ?
N4 C10 C16 110.4(5) . . ?
H10A C10 H10B 108.1 . . ?
C16 C10 H10A 109.6 . . ?
C16 C10 H10B 109.6 . . ?
O3 C11 H11A 109.5 . . ?
O3 C11 H11B 109.5 . . ?
O3 C11 C15 110.8(5) . . ?
H11A C11 H11B 108.1 . . ?
C15 C11 H11A 109.5 . . ?
C15 C11 H11B 109.5 . . ?
C2 C12 H12 120.1 . . ?
C26 C12 C2 119.7(5) . . ?
C26 C12 H12 120.1 . . ?
N5 C13 C22 114.9(5) . . ?
N5 C13 C25 121.9(6) . . ?
C25 C13 C22 123.3(6) . . ?
N5 C14 C5 114.0(5) . . ?
N5 C14 C30 121.6(6) . . ?
C30 C14 C5 124.3(5) . . ?
N4 C15 C11 112.9(5) . . ?
N4 C15 H15A 109.0 . . ?
N4 C15 H15B 109.0 . . ?
C11 C15 H15A 109.0 . . ?
C11 C15 H15B 109.0 . . ?
H15A C15 H15B 107.8 . . ?
O2 C16 C10 108.8(5) . . ?
O2 C16 H16A 109.9 . . ?
O2 C16 H16B 109.9 . . ?
C10 C16 H16A 109.9 . . ?
C10 C16 H16B 109.9 . . ?
H16A C16 H16B 108.3 . . ?
C7 C17 H17 119.7 . . ?
C7 C17 C32 120.5(6) . . ?
C32 C17 H17 119.7 . . ?
O11 C18 C24 114.0(5) . . ?
O11 C18 C27 124.8(6) . . ?
C27 C18 C24 121.1(6) . . ?
N7 C19 C9 110.1(5) . . ?
N7 C19 H19A 109.6 . . ?
N7 C19 H19B 109.6 . . ?
C9 C19 H19A 109.6 . . ?
C9 C19 H19B 109.6 . . ?
H19A C19 H19B 108.2 . . ?
C3 C20 H20 119.1 . . ?
C32 C20 C3 121.7(6) . . ?
C32 C20 H20 119.1 . . ?
N7 C21 H21A 109.0 . . ?
N7 C21 H21B 109.0 . . ?
N7 C21 C31 112.7(5) . . ?
H21A C21 H21B 107.8 . . ?
C31 C21 H21A 109.0 . . ?
C31 C21 H21B 109.0 . . ?
N4 C22 C13 109.3(5) . . ?
N4 C22 H22A 109.8 . . ?
N4 C22 H22B 109.8 . . ?
C13 C22 H22A 109.8 . . ?
C13 C22 H22B 109.8 . . ?
H22A C22 H22B 108.3 . . ?
N6 C23 H23 116.5 . . ?
N6 C23 C33 127.1(6) . . ?
C33 C23 H23 116.5 . . ?
O9 C24 C18 119.0(6) . . ?
O9 C24 C33 124.5(6) . . ?
C33 C24 C18 116.5(6) . . ?
C13 C25 H25 120.5 . . ?
C28 C25 C13 118.9(6) . . ?
C28 C25 H25 120.5 . . ?
C9 C26 H26 120.6 . . ?
C12 C26 C9 118.8(5) . . ?
C12 C26 H26 120.6 . . ?
C18 C27 H27 119.6 . . ?
C18 C27 C36 120.8(6) . . ?
C36 C27 H27 119.6 . . ?
C25 C28 H28 120.5 . . ?
C30 C28 C25 119.0(6) . . ?
C30 C28 H28 120.5 . . ?
O8 C29 H29A 109.9 . . ?
O8 C29 H29B 109.9 . . ?
O8 C29 C34 108.8(5) . . ?
H29A C29 H29B 108.3 . . ?
C34 C29 H29A 109.9 . . ?
C34 C29 H29B 109.9 . . ?
C14 C30 H30 120.2 . . ?
C28 C30 C14 119.6(6) . . ?
C28 C30 H30 120.2 . . ?
O7 C31 C21 107.1(5) . . ?
O7 C31 H31A 110.3 . . ?
O7 C31 H31B 110.3 . . ?
C21 C31 H31A 110.3 . . ?
C21 C31 H31B 110.3 . . ?
H31A C31 H31B 108.5 . . ?
C17 C32 H32 120.4 . . ?
C20 C32 C17 119.2(6) . . ?
C20 C32 H32 120.4 . . ?
C24 C33 C23 122.4(6) . . ?
C35 C33 C23 116.8(6) . . ?
C35 C33 C24 120.8(6) . . ?
N7 C34 C29 110.6(5) . . ?
N7 C34 H34A 109.5 . . ?
N7 C34 H34B 109.5 . . ?
C29 C34 H34A 109.5 . . ?
C29 C34 H34B 109.5 . . ?
H34A C34 H34B 108.1 . . ?
C33 C35 H35 119.5 . . ?
C36 C35 C33 121.0(7) . . ?
C36 C35 H35 119.5 . . ?
C27 C36 H36 120.2 . . ?
C35 C36 C27 119.6(6) . . ?
C35 C36 H36 120.2 . . ?
O10 C37 H37A 109.5 . . ?
O10 C37 H37B 109.5 . . ?
O10 C37 H37C 109.5 . . ?
H37A C37 H37B 109.5 . . ?
H37A C37 H37C 109.5 . . ?
H37B C37 H37C 109.5 . . ?
O11 C38 H38A 109.5 . . ?
O11 C38 H38B 109.5 . . ?
O11 C38 H38C 109.5 . . ?
H38A C38 H38B 109.5 . . ?
H38A C38 H38C 109.5 . . ?
H38B C38 H38C 109.5 . . ?
O4 C39 H39A 109.5 . . ?
O4 C39 H39B 109.5 . . ?
O4 C39 H39C 109.5 . . ?
H39A C39 H39B 109.5 . . ?
H39A C39 H39C 109.5 . . ?
H39B C39 H39C 109.5 . . ?
C41 O13 H13 109.5 . . ?
O12 C40 H40A 109.5 . . ?
O12 C40 H40B 109.5 . . ?
O12 C40 H40C 109.5 . . ?
H40A C40 H40B 109.5 . . ?
H40A C40 H40C 109.5 . . ?
H40B C40 H40C 109.5 . . ?
O13 C41 H41A 109.5 . . ?
O13 C41 H41B 109.5 . . ?
O13 C41 H41C 109.5 . . ?
H41A C41 H41B 109.5 . . ?
H41A C41 H41C 109.5 . . ?
H41B C41 H41C 109.5 . . ?

loop_
_geom_bond_atom_site_label_1
_geom_bond_atom_site_label_2
_geom_bond_distance
_geom_bond_site_symmetry_2
_geom_bond_publ_flag
Dy1 O1 2.200(4) . ?
Dy1 O5 2.515(4) . ?
Dy1 O3 2.489(4) . ?
Dy1 O6 2.351(4) . ?
Dy1 O2 2.476(4) . ?
Dy1 O4 2.433(4) . ?
Dy1 N2 2.500(4) . ?
Dy1 N4 2.685(5) . ?
Dy1 N5 2.528(5) . ?
Dy2 Cl1 2.7644(16) . ?
Dy2 O5 2.342(4) . ?
Dy2 O6 2.558(4) . ?
Dy2 O7 2.472(4) . ?
Dy2 O9 2.212(4) . ?
Dy2 O8 2.444(4) . ?
Dy2 N1 2.525(5) . ?
Dy2 N6 2.474(5) . ?
Dy2 N7 2.652(5) . ?
O1 C4 1.311(7) . ?
O5 C5 1.311(7) . ?
O3 H3 0.882(10) . ?
O3 C11 1.442(7) . ?
O6 C1 1.306(7) . ?
O2 H2 0.873(9) . ?
O2 C16 1.455(7) . ?
O7 H7 0.882(10) . ?
O7 C31 1.432(8) . ?
O4 H4 0.879(10) . ?
O4 C39 1.371(9) . ?
O9 C24 1.300(7) . ?
O10 C7 1.384(7) . ?
O10 C37 1.419(7) . ?
O8 H8 0.872(9) . ?
O8 C29 1.434(7) . ?
O11 C18 1.377(8) . ?
O11 C38 1.427(7) . ?
N1 C6 1.334(7) . ?
N1 C9 1.340(7) . ?
N2 N3 1.430(6) . ?
N2 C8 1.289(7) . ?
N3 C1 1.309(7) . ?
N4 C10 1.485(7) . ?
N4 C15 1.499(7) . ?
N4 C22 1.481(7) . ?
N5 C13 1.348(8) . ?
N5 C14 1.347(7) . ?
O12 H12A 0.8400 . ?
O12 C40 1.306(10) . ?
N6 N8 1.411(7) . ?
N6 C23 1.294(8) . ?
N7 C19 1.480(8) . ?
N7 C21 1.487(8) . ?
N7 C34 1.489(7) . ?
C1 C6 1.477(8) . ?
C2 H2A 0.9500 . ?
C2 C6 1.387(8) . ?
C2 C12 1.395(8) . ?
N8 C5 1.302(8) . ?
C3 C4 1.419(8) . ?
C3 C8 1.446(8) . ?
C3 C20 1.402(8) . ?
C4 C7 1.420(8) . ?
C5 C14 1.472(8) . ?
C7 C17 1.369(8) . ?
C8 H8A 0.9500 . ?
C9 C19 1.505(8) . ?
C9 C26 1.382(8) . ?
C10 H10A 0.9900 . ?
C10 H10B 0.9900 . ?
C10 C16 1.505(8) . ?
C11 H11A 0.9900 . ?
C11 H11B 0.9900 . ?
C11 C15 1.512(8) . ?
C12 H12 0.9500 . ?
C12 C26 1.371(8) . ?
C13 C22 1.506(8) . ?
C13 C25 1.394(9) . ?
C14 C30 1.393(9) . ?
C15 H15A 0.9900 . ?
C15 H15B 0.9900 . ?
C16 H16A 0.9900 . ?
C16 H16B 0.9900 . ?
C17 H17 0.9500 . ?
C17 C32 1.397(9) . ?
C18 C24 1.441(9) . ?
C18 C27 1.378(9) . ?
C19 H19A 0.9900 . ?
C19 H19B 0.9900 . ?
C20 H20 0.9500 . ?
C20 C32 1.358(8) . ?
C21 H21A 0.9900 . ?
C21 H21B 0.9900 . ?
C21 C31 1.525(9) . ?
C22 H22A 0.9900 . ?
C22 H22B 0.9900 . ?
C23 H23 0.9500 . ?
C23 C33 1.453(9) . ?
C24 C33 1.416(9) . ?
C25 H25 0.9500 . ?
C25 C28 1.388(9) . ?
C26 H26 0.9500 . ?
C27 H27 0.9500 . ?
C27 C36 1.397(10) . ?
C28 H28 0.9500 . ?
C28 C30 1.370(9) . ?
C29 H29A 0.9900 . ?
C29 H29B 0.9900 . ?
C29 C34 1.499(9) . ?
C30 H30 0.9500 . ?
C31 H31A 0.9900 . ?
C31 H31B 0.9900 . ?
C32 H32 0.9500 . ?
C33 C35 1.405(9) . ?
C34 H34A 0.9900 . ?
C34 H34B 0.9900 . ?
C35 H35 0.9500 . ?
C35 C36 1.374(9) . ?
C36 H36 0.9500 . ?
C37 H37A 0.9800 . ?
C37 H37B 0.9800 . ?
C37 H37C 0.9800 . ?
C38 H38A 0.9800 . ?
C38 H38B 0.9800 . ?
C38 H38C 0.9800 . ?
C39 H39A 0.9800 . ?
C39 H39B 0.9800 . ?
C39 H39C 0.9800 . ?
O13 H13 0.8400 . ?
O13 C41 1.470(12) . ?
C40 H40A 0.9800 . ?
C40 H40B 0.9800 . ?
C40 H40C 0.9800 . ?
C41 H41A 0.9800 . ?
C41 H41B 0.9800 . ?
C41 H41C 0.9800 . ?
